data_4514499
loop_
_publ_author_name
'Bai, Jian-Ping'
'Huang, Yong-Liang'
'Xie, Mo'
'Zhao, Yifang'
'Luo, Dong'
'Li, Yan Yan'
'Lu, Weigang'
'Li, Dan'

_publ_section_title
;
 Reversible Multiphase Transition in a BioMOF and Its Distinctive
 Luminescence Turn-On in Alcohol Vapor.
;
_journal_issue 42
_journal_name_full 'ACS applied materials &amp; interfaces'
_journal_page_first 38503
_journal_page_last 38509
_journal_paper_doi 10.1021/acsami.9b14121
_journal_volume 11
_journal_year 2019
_chemical_formula_moiety 'C111 H61 N26 O21 Zn8'
_chemical_formula_sum 'C111 H61 N26 O21 Zn8'
_chemical_formula_weight 2617.81
_space_group_crystal_system monoclinic
_space_group_IT_number 14
_space_group_name_Hall '-P 2yn'
_space_group_name_H-M_alt 'P 1 21/n 1'
_symmetry_space_group_name_Hall '-P 2yn'
_symmetry_space_group_name_H-M 'P 1 21/n 1'
_atom_sites_solution_hydrogens mixed
_audit_creation_date 2019-06-18
_audit_creation_method
;
Olex2 1.2-beta
(compiled 2018.05.29 svn.r3508 for OlexSys, GUI svn.r5506)
;
_cell_angle_alpha 90
_cell_angle_beta 106.383(5)
_cell_angle_gamma 90
_cell_formula_units_Z 4
_cell_length_a 20.5074(9)
_cell_length_b 29.3383(12)
_cell_length_c 26.3661(14)
_cell_measurement_reflns_used 8158
_cell_measurement_temperature 99.99(14)
_cell_measurement_theta_max 59.4960
_cell_measurement_theta_min 2.8350
_cell_volume 15219.1(13)
_computing_cell_refinement 'CrysAlisPro 1.171.39.33c (Rigaku OD, 2017)'
_computing_data_collection 'CrysAlisPro 1.171.39.33c (Rigaku OD, 2017)'
_computing_data_reduction 'CrysAlisPro 1.171.39.33c (Rigaku OD, 2017)'
_computing_molecular_graphics 'Olex2 (Dolomanov et al., 2009)'
_computing_publication_material 'Olex2 (Dolomanov et al., 2009)'
_computing_structure_refinement 'ShelXL (Sheldrick, 2015)'
_diffrn_ambient_environment N~2~
_diffrn_ambient_temperature 99.99(14)
_diffrn_detector 'CCD plate'
_diffrn_measured_fraction_theta_full 0.962
_diffrn_measured_fraction_theta_max 0.962
_diffrn_measurement_details
;
List of Runs (angles in degrees, time in seconds):

  # Type    Start    End  Width  t~exp~   \w     \q     \k     \f   Frames
--------------------------------------------------------------------------
  1  \w    -45.00  22.00   0.50    9.31    --    0.00 -53.00 -16.00  134
  2  \w    -85.00 -50.00   0.50    9.31    --    0.00 -53.00 -16.00   70
  3  \w     -7.00  42.00   0.50   37.00    --   79.40 -53.00 -16.00   98
  4  \w     88.00 113.00   0.50   37.00    --   79.40  53.00 127.00   50
  5  \w      8.00  33.00   0.50    9.31    --    0.00  53.00 127.00   50
  6  \w     77.00 169.00   0.50   37.00    --   79.40  77.00  60.00  184
  7  \w     57.00  82.00   0.50   37.00    --   79.40  38.00 -90.00   50
  8  \w     82.00 114.00   0.50   37.00    --   79.40  82.00  90.00   64
  9  \w    120.00 168.00   0.50   37.00    --   79.40  82.00  90.00   96
 10  \w     76.00 160.00   0.50   37.00    --   79.40  77.00-150.00  168
 11  \w     82.00 169.00   0.50   37.00    --   79.40  82.00-180.00  174
 12  \w     86.00 130.00   0.50   37.00    --   79.40  38.00 -90.00   88
 13  \w    144.00 169.00   0.50   37.00    --   79.40  38.00 -90.00   50
 14  \w     82.00 167.00   0.50   37.00    --   79.40  82.00 -30.00  170
 15  \w      8.00  33.00   0.50    9.31    --    0.00  53.00 127.00   50
 16  \w    -29.00   0.00   0.50    9.31    --    0.00 -82.00-120.00   58
 17  \w      8.00  39.00   0.50    9.31    --    0.00  82.00 -30.00   62
 18  \w    -25.00   0.00   0.50    9.31    --    0.00  82.00 -30.00   50
 19  \w    -27.00   0.00   0.50    9.31    --    0.00  82.00-150.00   54
 20  \w    -36.00 -11.00   0.50    9.31    --    0.00 -82.00  30.00   50
 21  \w      8.00  34.00   0.50    9.31    --    0.00 -82.00  30.00   52
 22  \w    -14.00  29.00   0.50    9.31    --    0.00 -82.00 -60.00   86
 23  \w     84.00 135.00   0.50   37.00    --   79.40  82.00  30.00  102
 24  \w     62.00  93.00   0.50   37.00    --   79.40 -38.00-180.00   62
 25  \w     -1.00  25.00   0.50   37.00    --   79.40 -38.00-180.00   52
 26  \w     76.00 102.00   0.50   37.00    --   79.40  77.00   0.00   52
 27  \w     34.00  76.00   0.50   37.00    --   79.40 -38.00  90.00   84
 28  \w     -8.00  21.00   0.50   37.00    --   79.40 -38.00  90.00   58
;
_diffrn_measurement_device 'four-circle diffractometer'
_diffrn_measurement_device_type 'XtaLAB AFC12 (RINC): Kappa single'
_diffrn_measurement_method '\w scans'
_diffrn_orient_matrix_type 'CrysAlisPro convention (1999,Acta A55,543-557)'
_diffrn_orient_matrix_UB_11 0.0306747000
_diffrn_orient_matrix_UB_12 -0.0192712000
_diffrn_orient_matrix_UB_13 0.0561094000
_diffrn_orient_matrix_UB_21 0.0514586000
_diffrn_orient_matrix_UB_22 -0.0279334000
_diffrn_orient_matrix_UB_23 -0.0199109000
_diffrn_orient_matrix_UB_31 0.0504194000
_diffrn_orient_matrix_UB_32 0.0400573000
_diffrn_orient_matrix_UB_33 0.0129600000
_diffrn_radiation_monochromator mirror
_diffrn_radiation_probe x-ray
_diffrn_radiation_type CuK\a
_diffrn_radiation_wavelength 1.54184
_diffrn_reflns_av_R_equivalents 0.1293
_diffrn_reflns_av_unetI/netI 0.1259
_diffrn_reflns_Laue_measured_fraction_full 0.962
_diffrn_reflns_Laue_measured_fraction_max 0.962
_diffrn_reflns_limit_h_max 23
_diffrn_reflns_limit_h_min -23
_diffrn_reflns_limit_k_max 33
_diffrn_reflns_limit_k_min -33
_diffrn_reflns_limit_l_max 31
_diffrn_reflns_limit_l_min -29
_diffrn_reflns_number 116531
_diffrn_reflns_point_group_measured_fraction_full 0.962
_diffrn_reflns_point_group_measured_fraction_max 0.962
_diffrn_reflns_theta_full 65.376
_diffrn_reflns_theta_max 65.376
_diffrn_reflns_theta_min 2.704
_diffrn_source 'Rotating-anode X-ray tube (dual wavelength)'
_diffrn_source_type 'Rigaku (Cu) X-ray DW Source'
_exptl_absorpt_coefficient_mu 1.872
_exptl_absorpt_correction_T_max 1.00000
_exptl_absorpt_correction_T_min 0.67890
_exptl_absorpt_correction_type multi-scan
_exptl_absorpt_process_details
;
CrysAlisPro 1.171.39.33c (Rigaku Oxford Diffraction, 2017)
Empirical absorption correction using spherical harmonics,
 implemented in SCALE3 ABSPACK scaling algorithm.
;
_exptl_crystal_colour 'clear dark brown'
_exptl_crystal_colour_lustre clear
_exptl_crystal_colour_modifier dark
_exptl_crystal_colour_primary brown
_exptl_crystal_density_diffrn 1.143
_exptl_crystal_description needle
_exptl_crystal_F_000 5268
_exptl_crystal_size_max 0.03
_exptl_crystal_size_mid 0.01
_exptl_crystal_size_min 0.01
_refine_diff_density_max 3.891
_refine_diff_density_min -1.470
_refine_diff_density_rms 0.197
_refine_ls_extinction_method none
_refine_ls_goodness_of_fit_ref 1.109
_refine_ls_hydrogen_treatment constr
_refine_ls_matrix_type full
_refine_ls_number_parameters 1440
_refine_ls_number_reflns 25137
_refine_ls_number_restraints 444
_refine_ls_restrained_S_all 1.106
_refine_ls_R_factor_all 0.2302
_refine_ls_R_factor_gt 0.1432
_refine_ls_shift/su_max 0.000
_refine_ls_shift/su_mean 0.000
_refine_ls_structure_factor_coef Fsqd
_refine_ls_weighting_details 'w=1/[\s^2^(Fo^2^)+(0.2200P)^2^+12.2000P] where P=(Fo^2^+2Fc^2^)/3'
_refine_ls_weighting_scheme calc
_refine_ls_wR_factor_gt 0.3601
_refine_ls_wR_factor_ref 0.4287
_reflns_Friedel_coverage 0.000
_reflns_number_gt 10265
_reflns_number_total 25137
_reflns_threshold_expression 'I > 2\s(I)'
_cod_data_source_file am9b14121_si_001.cif
_cod_data_source_block 1_gamma
_cod_original_cell_volume 15219.2(13)
_cod_database_code 4514499
_shelx_shelxl_version_number 2018/3
_shelx_space_group_comment
;
The symmetry employed for this shelxl refinement is uniquely defined
by the following loop, which should always be used as a source of
symmetry information in preference to the above space-group names.
They are only intended as comments.
;
_shelx_estimated_absorpt_t_max 0.982
_shelx_estimated_absorpt_t_min 0.946
_reflns_odcompleteness_completeness 99.73
_reflns_odcompleteness_iscentric 1
_reflns_odcompleteness_theta 59.94
_olex2_refinement_description
;
1. Fixed Uiso
 At 1.2 times of:
  All C(H) groups, All N(H,H) groups
2. Restrained distances
 C94-C110
 1.52 with sigma of 0.02
 O15-C110 = C110-O17
 1.22 with sigma of 0.02
 C103-C112
 1.53 with sigma of 0.02
 O19-C112 = C112-O18
 1.23 with sigma of 0.02
 O19-O18
 2.222 with sigma of 0.02
 O6-C23 = C23-O7
 1.23 with sigma of 0.02
 O6-O7
 2.22 with sigma of 0.02
 C93-C110 \\sim C110-C95
 with sigma of 0.02
 O17-C94 \\sim C94-O15
 with sigma of 0.02
 C102-C112 \\sim C112-C104
 with sigma of 0.02
 O19-C103 \\sim C103-O18
 with sigma of 0.02
 C104-C112 \\sim C112-C102
 with sigma of 0.02
 C11-C23 \\sim C23-C9
 with sigma of 0.02
 O6-C10 \\sim C10-O7
 with sigma of 0.02
3. Restrained planarity
 O15, O17, C110, C94
 with sigma of 0.005
 C93, C94, C95, C110
 with sigma of 0.005
 C103, O18, O19, C112
 with sigma of 0.005
 C102, C103, C104, C112
 with sigma of 0.005
 O6, O7, C23, C10
 with sigma of 0.005
4. Rigid bond restraints
 C102, C103, C104, C105, C106, C107, O18, O19, C112
 with sigma for 1-2 distances of 0.005 and sigma for 1-3 distances of 0.01
 O15, O17, C91, C92, C93, C94, C95, C96, C110
 with sigma for 1-2 distances of 0.005 and sigma for 1-3 distances of 0.01
 N18, N21, C38, C39, N22, C40, N23, N24, C109, N26, C111
 with sigma for 1-2 distances of 0.005 and sigma for 1-3 distances of 0.01
5. Uiso/Uaniso restraints and constraints
C102 \\sim C103 \\sim C104 \\sim C105 \\sim C106 \\sim C107 \\sim O18 \\sim O19
\\sim C112: within 1.7A with sigma of 0.02 and sigma for terminal atoms of 0.04
O15 \\sim C91 \\sim C92 \\sim C93 \\sim C94 \\sim C95 \\sim C96 \\sim C110
\\sim O17: within 1.7A with sigma of 0.02 and sigma for terminal atoms of 0.04
N18 \\sim N21 \\sim C38 \\sim C39 \\sim N22 \\sim C40 \\sim N23 \\sim N24 \\sim
C109 \\sim N26 \\sim C111: within 1.7A with sigma of 0.02 and sigma for
terminal atoms of 0.04
Uanis(C102) \\sim Ueq, Uanis(C103) \\sim Ueq, Uanis(C104) \\sim Ueq,
Uanis(C105) \\sim Ueq, Uanis(C106) \\sim Ueq, Uanis(C107) \\sim Ueq, Uanis(O18)
\\sim Ueq, Uanis(O19) \\sim Ueq, Uanis(C112) \\sim Ueq: with sigma of 0.05 and
sigma for terminal atoms of 0.1
Uanis(O15) \\sim Ueq, Uanis(O17) \\sim Ueq, Uanis(C92) \\sim Ueq, Uanis(C93)
\\sim Ueq, Uanis(C94) \\sim Ueq, Uanis(C95) \\sim Ueq, Uanis(C96) \\sim Ueq,
Uanis(C110) \\sim Ueq, Uanis(C91) \\sim Ueq: with sigma of 0.05 and sigma for
terminal atoms of 0.1
Uanis(N18) \\sim Ueq, Uanis(N21) \\sim Ueq, Uanis(C38) \\sim Ueq, Uanis(C39)
\\sim Ueq, Uanis(N22) \\sim Ueq, Uanis(C40) \\sim Ueq, Uanis(N23) \\sim Ueq,
Uanis(N24) \\sim Ueq, Uanis(C109) \\sim Ueq, Uanis(N26) \\sim Ueq, Uanis(C111)
\\sim Ueq: with sigma of 0.05 and sigma for terminal atoms of 0.1
Uanis(C48) = Uanis(C27)
Uanis(C44) = Uanis(C70)
6.a Rotating group:
 N7(H7A,H7B), N12(H12A,H12B)
6.b Aromatic/amide H refined with riding coordinates:
 C2(H2), C4(H4), C8(H8), C9(H9), C11(H11), C12(H12), C16(H16), C21(H21),
 C26(H26), C27(H27), C28(H28), C29(H29), C31(H31), C32(H32), C33(H33), C40(H40),
  C44(H44), C45(H45), C47(H47), C53(H53), C54(H54), C56(H56), C59(H59),
 C62(H62), C65(H65), C67(H67), C68(H68), C69(H69), C71(H71), C72(H72), C77(H77),
  C78(H78), C80(H80), C84(H84), C85(H85), C89(H89), C92(H92), C93(H93),
 C95(H95), C96(H96), C98(H98), C99(H99), C100(H100), C101(H101), C102(H102),
 C104(H104), C105(H105), C107(H107), C108(H108)
6.c Fitted pentagon refined as free rotating group:
 N21(C38,C39,N22,C40)
6.d Fitted hexagon refined as free rotating group:
 C7(C8,C9,C10,C11,C12), C91(C92,C93,C94,C95,C96), C102(C103,C104,C105,C106,C107)
6.e X=CH2 refined with riding coordinates:
 N20(H20A,H20B), N24(H24A,H24B), N25(H25A,H25B), N26(H26A,H26B)
;
_platon_squeeze_void_probe_radius 1.20
_olex2_submission_special_instructions 'No special instructions were received'
_oxdiff_exptl_absorpt_empirical_details
;
Empirical correction (ABSPACK) includes:
- Absorption correction using spherical harmonics
- Frame scaling
;
_oxdiff_exptl_absorpt_empirical_full_max 1.484
_oxdiff_exptl_absorpt_empirical_full_min 0.663

loop_
_space_group_symop_operation_xyz
'x, y, z'
'-x+1/2, y+1/2, -z+1/2'
'-x, -y, -z'
'x-1/2, -y-1/2, z-1/2'

loop_
_atom_site_label
_atom_site_type_symbol
_atom_site_fract_x
_atom_site_fract_y
_atom_site_fract_z
_atom_site_U_iso_or_equiv
_atom_site_adp_type
_atom_site_occupancy
_atom_site_site_symmetry_order
_atom_site_calc_flag
_atom_site_refinement_flags_posn
_atom_site_refinement_flags_adp
Zn3 Zn 0.58057(8) 0.13989(5) 0.27531(6) 0.0414(4) Uani 1 1 d . .
Zn4 Zn 0.41461(8) 0.13983(5) 0.21761(6) 0.0394(4) Uani 1 1 d . .
Zn7 Zn 0.55028(8) 0.52055(6) 0.13188(7) 0.0464(5) Uani 1 1 d . .
Zn8 Zn 0.44961(8) 0.51937(6) 0.36817(7) 0.0469(5) Uani 1 1 d . .
Zn2 Zn 0.48518(9) 0.06547(7) 0.29943(8) 0.0666(6) Uani 1 1 d . .
Zn0A Zn 0.51685(9) 0.07487(7) 0.18538(8) 0.0693(7) Uani 1 1 d . .
Zn1 Zn 1.04856(10) 0.40868(6) 0.02794(8) 0.0596(6) Uani 1 1 d . .
Zn6 Zn 0.55442(11) 0.90580(7) 0.03889(8) 0.0685(6) Uani 1 1 d . .
O1 O 0.4972(4) 0.1045(3) 0.2459(3) 0.047(2) Uani 1 1 d . .
O2 O 0.1588(4) 0.6051(3) 0.2625(3) 0.050(2) Uani 1 1 d . .
N1 N 0.3779(5) 0.1445(3) 0.1384(4) 0.040(2) Uani 1 1 d . .
O3 O 0.8452(4) 0.6026(3) 0.2426(3) 0.049(2) Uani 1 1 d . .
N2 N 0.6156(5) 0.1426(3) 0.3534(4) 0.041(2) Uani 1 1 d . .
O4 O 0.5859(4) 0.2011(3) 0.2500(4) 0.050(2) Uani 1 1 d . .
O5 O 0.5139(4) 0.1841(3) 0.1715(4) 0.054(2) Uani 1 1 d . .
O6 O 0.9256(5) 0.4689(3) -0.0280(4) 0.071(3) Uani 1 1 d D .
O7 O 0.9703(5) 0.4330(3) 0.0455(4) 0.068(3) Uani 1 1 d D .
N3 N 0.5426(6) 0.0823(4) 0.3698(4) 0.052(3) Uani 1 1 d . .
N4 N 0.4901(6) 0.4800(4) 0.1616(5) 0.063(3) Uani 1 1 d . .
O8 O 0.4082(5) 0.2016(3) 0.2415(4) 0.058(3) Uani 1 1 d . .
O9 O 0.0688(5) 0.4679(4) 0.5197(5) 0.080(3) Uani 1 1 d . .
O10 O 0.5140(5) 0.5122(3) 0.4500(4) 0.070(3) Uani 1 1 d . .
O11 O 0.4860(6) 0.5170(4) 0.0517(4) 0.080(3) Uani 1 1 d . .
N5 N 0.4967(5) 0.5773(4) 0.3501(4) 0.048(3) Uani 1 1 d . .
N6 N 0.6108(5) 0.4645(4) 0.1306(5) 0.053(3) Uani 1 1 d . .
N7 N 0.6841(6) 0.2053(4) 0.3492(5) 0.064(3) Uani 1 1 d . .
H7A H 0.653214 0.217675 0.321714 0.077 Uiso 1 1 d GR .
H7B H 0.701833 0.228386 0.369754 0.077 Uiso 1 1 d GR .
N8 N 0.3886(5) 0.4640(3) 0.3652(4) 0.049(3) Uani 1 1 d . .
N9 N 0.4489(5) 0.0854(4) 0.1187(4) 0.049(3) Uani 1 1 d . .
O12 O 0.8952(5) 0.5880(4) 0.3287(4) 0.086(4) Uani 1 1 d . .
N10 N 0.5059(5) 0.5778(3) 0.1535(4) 0.046(3) Uani 1 1 d . .
N11 N 0.3755(5) 0.5604(3) 0.3840(4) 0.047(3) Uani 1 1 d . .
N12 N 0.3066(6) 0.2059(4) 0.1445(5) 0.058(3) Uani 1 1 d . .
H12A H 0.275085 0.191972 0.154517 0.070 Uiso 1 1 d GR .
H12B H 0.339555 0.212432 0.172306 0.070 Uiso 1 1 d GR .
O13 O 0.1087(6) 0.5679(6) 0.1918(4) 0.119(5) Uani 1 1 d . .
N13 N 0.5708(5) 0.0884(4) 0.4588(4) 0.053(3) Uani 1 1 d . .
N14 N 0.4200(7) 0.0954(5) 0.0288(5) 0.070(4) Uani 1 1 d . .
N15 N 0.3092(6) 0.1857(4) 0.0615(5) 0.059(3) Uani 1 1 d . .
C2 C 0.4011(6) 0.2917(4) 0.2717(5) 0.042(3) Uani 1 1 d . .
H2 H 0.363537 0.280251 0.246271 0.050 Uiso 1 1 calc R .
N16 N 0.6819(6) 0.1829(4) 0.4319(5) 0.054(3) Uani 1 1 d . .
N17 N 0.6259(5) 0.5618(4) 0.1180(4) 0.052(3) Uani 1 1 d . .
O14 O 0.0222(6) 0.4334(4) 0.4436(5) 0.094(4) Uani 1 1 d . .
C3 C 0.4001(6) 0.1190(5) 0.1037(5) 0.047(3) Uani 1 1 d . .
O15 O 0.4157(6) 0.8540(3) 0.4244(4) 0.083(3) Uani 1 1 d D U
C4 C 0.5947(6) 0.3371(4) 0.2095(5) 0.041(3) Uani 1 1 d . .
H4 H 0.630752 0.355251 0.228019 0.050 Uiso 1 1 calc R .
C5 C 0.5927(7) 0.1160(5) 0.3860(5) 0.047(3) Uani 1 1 d . .
C6 C 0.6513(6) 0.5497(4) 0.3079(5) 0.046(3) Uani 1 1 d . .
N18 N 0.4878(5) -0.0041(4) 0.2739(4) 0.054(2) Uani 1 1 d . U
N19 N 0.5114(5) 0.4805(3) 0.3365(5) 0.055(3) Uani 1 1 d . .
C7 C 0.7600(4) 0.4924(3) 0.0783(3) 0.053(4) Uani 1 1 d . .
C8 C 0.8203(4) 0.4758(4) 0.1119(2) 0.068(5) Uani 1 1 d G .
H8 H 0.824787 0.472422 0.147758 0.082 Uiso 1 1 calc R .
C9 C 0.8740(4) 0.4643(4) 0.0918(3) 0.069(5) Uani 1 1 d DG .
H9 H 0.914304 0.453187 0.114270 0.083 Uiso 1 1 calc R .
C10 C 0.8673(4) 0.4694(3) 0.0382(3) 0.058(4) Uani 1 1 d DG .
C11 C 0.8070(4) 0.4860(3) 0.0046(2) 0.064(4) Uani 1 1 d DG .
H11 H 0.802559 0.489348 -0.031303 0.077 Uiso 1 1 calc R .
C12 C 0.7534(3) 0.4975(3) 0.0246(3) 0.049(3) Uani 1 1 d G .
H12 H 0.713041 0.508584 0.002183 0.059 Uiso 1 1 calc R .
C13 C 0.6101(7) 0.1193(4) 0.4381(6) 0.049(3) Uani 1 1 d . .
C14 C 0.3196(6) 0.5461(4) 0.3979(5) 0.042(3) Uani 1 1 d . .
C15 C 0.6582(7) 0.1739(5) 0.3789(6) 0.051(3) Uani 1 1 d . .
C16 C 0.4039(8) 0.3376(4) 0.2827(5) 0.052(4) Uani 1 1 d . .
H16 H 0.369593 0.356329 0.262693 0.062 Uiso 1 1 calc R .
C17 C 0.3342(6) 0.1780(5) 0.1145(6) 0.051(3) Uani 1 1 d . .
C18 C 0.6818(7) 0.5490(5) 0.1043(5) 0.054(4) Uani 1 1 d . .
C19 C 0.4491(8) 0.2131(5) 0.2862(7) 0.059(4) Uani 1 1 d . .
C20 C 0.4036(7) 0.4188(6) 0.3576(6) 0.064(4) Uani 1 1 d . .
N20 N 0.3102(7) 0.1685(4) -0.0218(4) 0.073(4) Uani 1 1 d . .
H20A H 0.282083 0.190677 -0.032187 0.088 Uiso 1 1 calc R .
H20B H 0.323390 0.152730 -0.044541 0.088 Uiso 1 1 calc R .
C21 C 0.3462(7) 0.5680(5) 0.2418(6) 0.061(4) Uani 1 1 d . .
H21 H 0.386567 0.571638 0.268553 0.073 Uiso 1 1 calc R .
C22 C 0.6647(7) 0.4638(5) 0.1097(6) 0.056(4) Uani 1 1 d . .
C23 C 0.9253(5) 0.4561(3) 0.0169(4) 0.046(3) Uani 1 1 d D .
C24 C 0.0691(6) 0.4563(4) 0.4751(6) 0.045(3) Uani 1 1 d . .
C25 C 0.3471(7) 0.5504(4) 0.1930(6) 0.050(3) Uani 1 1 d . .
C26 C 0.6392(8) 0.3913(5) 0.1219(6) 0.063(4) Uani 1 1 d . .
H26 H 0.638359 0.359565 0.122291 0.075 Uiso 1 1 calc R .
C27 C 0.4045(6) 0.4576(5) 0.1984(6) 0.055(3) Uani 1 1 d . .
H27 H 0.367957 0.458607 0.212750 0.066 Uiso 1 1 calc R .
C28 C 0.4584(6) 0.0742(4) 0.0696(6) 0.050(3) Uani 1 1 d . .
H28 H 0.490506 0.052822 0.066366 0.060 Uiso 1 1 calc R .
C29 C 0.2860(7) 0.5857(5) 0.4128(5) 0.055(4) Uani 1 1 d . .
H29 H 0.246747 0.585588 0.423807 0.067 Uiso 1 1 calc R .
C30 C 0.4532(6) 0.4046(5) 0.3371(5) 0.053(4) Uani 1 1 d . .
C31 C 0.5975(6) 0.4563(5) 0.2993(5) 0.052(4) Uani 1 1 d . .
H31 H 0.634784 0.457649 0.285836 0.062 Uiso 1 1 calc R .
C32 C 0.5353(7) 0.0685(5) 0.4166(6) 0.059(4) Uani 1 1 d . .
H32 H 0.505219 0.045223 0.418349 0.071 Uiso 1 1 calc R .
C33 C 0.7169(7) 0.5785(5) 0.2529(5) 0.056(4) Uani 1 1 d . .
H33 H 0.718881 0.589405 0.220229 0.067 Uiso 1 1 calc R .
O16 O 0.4810(6) 0.1857(3) 0.3162(4) 0.083(4) Uani 1 1 d . .
C34 C 0.4519(6) 0.2621(4) 0.2971(5) 0.042(3) Uani 1 1 d . .
C35 C 0.3320(6) 0.1593(5) 0.0268(6) 0.049(3) Uani 1 1 d . .
C36 C 0.2391(7) 0.4914(5) 0.4185(6) 0.057(4) Uani 1 1 d . .
C37 C 0.5396(6) 0.3572(5) 0.1708(5) 0.047(3) Uani 1 1 d . .
N21 N 0.5363(6) 0.0136(3) 0.1979(4) 0.079(3) Uani 1 1 d . U
C38 C 0.5169(6) -0.0148(3) 0.2348(4) 0.060(3) Uani 1 1 d G U
C39 C 0.5374(7) -0.0600(3) 0.2278(4) 0.086(4) Uani 1 1 d G U
N22 N 0.5695(6) -0.0596(3) 0.1865(4) 0.092(4) Uani 1 1 d G U
C40 C 0.5688(6) -0.0141(4) 0.1681(4) 0.081(4) Uani 1 1 d G U
H40 H 0.586574 -0.004119 0.141204 0.097 Uiso 1 1 calc R .
C41 C 0.5832(6) 0.5407(4) 0.3192(5) 0.044(3) Uani 1 1 d . .
C42 C 0.8429(6) 0.5873(5) 0.2855(6) 0.049(3) Uani 1 1 d . .
C43 C 0.5404(7) 0.4051(4) 0.1587(6) 0.056(4) Uani 1 1 d . .
C44 C 0.5613(7) 0.4196(5) 0.3047(6) 0.058(3) Uani 1 1 d . .
H44 H 0.569552 0.389914 0.295724 0.070 Uiso 1 1 calc R .
C45 C 0.4897(8) 0.3279(4) 0.1460(6) 0.058(4) Uani 1 1 d . .
H45 H 0.451848 0.339719 0.121085 0.069 Uiso 1 1 calc R .
C46 C 0.5543(7) 0.5771(5) 0.3335(5) 0.056(4) Uani 1 1 d . .
N23 N 0.4872(8) -0.0814(5) 0.2949(6) 0.089(4) Uani 1 1 d . U
C47 C 0.7102(8) 0.5440(5) 0.3476(6) 0.064(4) Uani 1 1 d . .
H47 H 0.708067 0.533483 0.380350 0.077 Uiso 1 1 calc R .
C48 C 0.4335(6) 0.4954(5) 0.1789(6) 0.055(3) Uani 1 1 d . .
N24 N 0.4375(6) -0.0279(5) 0.3329(5) 0.078(4) Uani 1 1 d . U
H24A H 0.422601 -0.048959 0.349437 0.094 Uiso 1 1 calc R .
H24B H 0.428448 0.000191 0.337241 0.094 Uiso 1 1 calc R .
C49 C 0.4137(6) 0.5406(5) 0.1807(5) 0.047(3) Uani 1 1 d . .
C50 C 0.6985(6) 0.5015(5) 0.0986(5) 0.053(4) Uani 1 1 d . .
C51 C 0.5655(6) 0.4926(6) 0.3189(6) 0.063(4) Uani 1 1 d . .
C52 C 0.5477(7) 0.2120(5) 0.2040(7) 0.055(4) Uani 1 1 d . .
O17 O 0.4972(7) 0.8330(4) 0.4959(4) 0.109(4) Uani 1 1 d D U
C53 C 0.4389(6) 0.4203(5) 0.1925(6) 0.059(4) Uani 1 1 d . .
H53 H 0.428842 0.390719 0.200624 0.070 Uiso 1 1 calc R .
C54 C 0.7192(7) 0.5872(4) 0.0948(5) 0.053(4) Uani 1 1 d . .
H54 H 0.758076 0.587147 0.083203 0.064 Uiso 1 1 calc R .
C55 C 0.7774(6) 0.5731(5) 0.2945(5) 0.055(4) Uani 1 1 d . .
C56 C 0.6846(7) 0.4181(5) 0.1045(5) 0.055(4) Uani 1 1 d . .
H56 H 0.720390 0.408139 0.092051 0.066 Uiso 1 1 calc R .
C57 C 0.2270(7) 0.5681(5) 0.2139(6) 0.053(4) Uani 1 1 d . .
C58 C 0.5963(7) 0.4191(5) 0.1382(6) 0.054(4) Uani 1 1 d . .
C59 C 0.3533(7) 0.3913(5) 0.3691(5) 0.063(4) Uani 1 1 d . .
H59 H 0.350148 0.359865 0.364639 0.076 Uiso 1 1 calc R .
C60 C 0.3002(7) 0.5012(5) 0.4001(5) 0.051(3) Uani 1 1 d . .
C61 C 0.4544(7) 0.3568(5) 0.3214(6) 0.055(4) Uani 1 1 d . .
C62 C 0.2882(7) 0.5398(5) 0.1575(6) 0.063(4) Uani 1 1 d . .
H62 H 0.288869 0.525675 0.126111 0.076 Uiso 1 1 calc R .
N25 N 0.6849(7) 0.1621(4) 0.5139(5) 0.071(4) Uani 1 1 d . .
H25A H 0.715569 0.182771 0.523981 0.085 Uiso 1 1 calc R .
H25B H 0.672492 0.146174 0.536894 0.085 Uiso 1 1 calc R .
C63 C 0.5432(8) 0.2636(4) 0.1906(7) 0.059(4) Uani 1 1 d . .
C64 C 0.1280(7) 0.4666(5) 0.4549(6) 0.056(4) Uani 1 1 d . .
C65 C 0.4918(8) 0.2816(5) 0.1554(6) 0.060(4) Uani 1 1 d . .
H65 H 0.456428 0.263128 0.136521 0.071 Uiso 1 1 calc R .
C66 C 0.4818(7) 0.6204(5) 0.3621(6) 0.054(4) Uani 1 1 d . .
C67 C 0.2254(7) 0.5495(5) 0.1666(5) 0.054(4) Uani 1 1 d . .
H67 H 0.184583 0.543409 0.141201 0.065 Uiso 1 1 calc R .
C68 C 0.2859(7) 0.5797(5) 0.2501(5) 0.059(4) Uani 1 1 d . .
H68 H 0.285038 0.595664 0.280381 0.070 Uiso 1 1 calc R .
C69 C 0.1908(8) 0.4803(6) 0.4907(6) 0.071(5) Uani 1 1 d . .
H69 H 0.196230 0.480229 0.526965 0.085 Uiso 1 1 calc R .
C70 C 0.5063(7) 0.4334(5) 0.3272(6) 0.058(3) Uani 1 1 d . .
C71 C 0.6558(7) 0.5677(5) 0.2604(6) 0.057(4) Uani 1 1 d . .
H71 H 0.616293 0.572589 0.233211 0.069 Uiso 1 1 calc R .
C72 C 0.2440(8) 0.4936(6) 0.4712(6) 0.077(5) Uani 1 1 d . .
H72 H 0.283966 0.504416 0.494473 0.092 Uiso 1 1 calc R .
C73 C 0.4961(7) 0.4336(4) 0.1709(5) 0.045(3) Uani 1 1 d . .
C74 C 0.3311(7) 0.4620(5) 0.3858(5) 0.051(3) Uani 1 1 d . .
C75 C 0.6267(8) 0.6077(4) 0.1188(6) 0.056(4) Uani 1 1 d . .
C76 C 0.3787(7) 0.6067(5) 0.3900(5) 0.052(3) Uani 1 1 d . .
C77 C 0.5342(8) 0.6531(5) 0.3512(6) 0.061(4) Uani 1 1 d . .
H77 H 0.538633 0.684358 0.357168 0.074 Uiso 1 1 calc R .
C78 C 0.5123(7) 0.3265(5) 0.3503(6) 0.059(4) Uani 1 1 d . .
H78 H 0.549558 0.337841 0.376126 0.070 Uiso 1 1 calc R .
C79 C 0.4302(8) 0.6353(5) 0.3805(6) 0.063(4) Uani 1 1 d . .
C80 C 0.3113(8) 0.4165(5) 0.3871(7) 0.068(5) Uani 1 1 d . .
H80 H 0.275186 0.405869 0.398584 0.082 Uiso 1 1 calc R .
C81 C 0.4486(7) 0.5775(5) 0.1706(5) 0.054(4) Uani 1 1 d . .
C82 C 0.4734(7) 0.6554(5) 0.1595(6) 0.064(4) Uani 1 1 d . .
C83 C 0.4250(8) 0.6257(5) 0.1748(6) 0.067(4) Uani 1 1 d . .
C84 C 0.5954(7) 0.2913(5) 0.2199(6) 0.055(4) Uani 1 1 d . .
H84 H 0.630780 0.278801 0.246436 0.067 Uiso 1 1 calc R .
C85 C 0.6864(9) 0.6231(6) 0.1061(7) 0.081(5) Uani 1 1 d . .
H85 H 0.699983 0.653344 0.105893 0.097 Uiso 1 1 calc R .
C86 C 0.5233(8) 0.6227(5) 0.1478(6) 0.063(4) Uani 1 1 d . .
C87 C 0.5801(7) 0.6375(5) 0.1329(6) 0.060(4) Uani 1 1 d . .
C88 C 0.6567(8) 0.1550(6) 0.4629(6) 0.063(4) Uani 1 1 d . .
C89 C 0.3217(7) 0.6214(5) 0.4077(6) 0.062(4) Uani 1 1 d . .
H89 H 0.311941 0.651410 0.414361 0.074 Uiso 1 1 calc R .
C90 C 0.3829(8) 0.1265(6) 0.0511(6) 0.073(5) Uani 1 1 d . .
C91 C 0.4324(6) 0.6848(3) 0.4022(4) 0.082(4) Uani 1 1 d . U
C92 C 0.3853(5) 0.7172(4) 0.3761(4) 0.085(4) Uani 1 1 d G U
H92 H 0.349158 0.708670 0.347590 0.102 Uiso 1 1 calc R .
C93 C 0.3924(5) 0.7624(3) 0.3927(4) 0.089(4) Uani 1 1 d DG U
H93 H 0.360901 0.784037 0.375322 0.107 Uiso 1 1 calc R .
C94 C 0.4465(4) 0.7751(2) 0.4354(3) 0.099(4) Uani 1 1 d DG U
C95 C 0.4935(5) 0.7427(3) 0.4615(4) 0.096(5) Uani 1 1 d DG U
H95 H 0.529727 0.751279 0.489998 0.116 Uiso 1 1 calc R .
C96 C 0.4865(6) 0.6976(3) 0.4448(5) 0.091(4) Uani 1 1 d G U
H96 H 0.517985 0.675912 0.462267 0.110 Uiso 1 1 calc R .
C97 C 0.1594(7) 0.5859(6) 0.2261(6) 0.058(4) Uani 1 1 d . .
C98 C 0.7735(8) 0.5536(6) 0.3400(6) 0.078(5) Uani 1 1 d . .
H98 H 0.813066 0.546449 0.366255 0.094 Uiso 1 1 calc R .
C99 C 0.1239(9) 0.4668(6) 0.4024(7) 0.085(5) Uani 1 1 d . .
H99 H 0.082727 0.458418 0.378742 0.102 Uiso 1 1 calc R .
C100 C 0.5072(7) 0.2815(5) 0.3364(7) 0.072(5) Uani 1 1 d . .
H100 H 0.542271 0.262159 0.353925 0.086 Uiso 1 1 calc R .
C101 C 0.1752(9) 0.4783(6) 0.3825(6) 0.086(5) Uani 1 1 d . .
H101 H 0.169489 0.477696 0.346281 0.104 Uiso 1 1 calc R .
C102 C 0.5815(6) 0.7604(4) 0.0820(4) 0.114(5) Uani 1 1 d D U
H102 H 0.572597 0.775604 0.049839 0.136 Uiso 1 1 calc R .
C103 C 0.5967(4) 0.7850(3) 0.1290(4) 0.121(4) Uani 1 1 d DG U
C104 C 0.6101(7) 0.7623(4) 0.1770(4) 0.127(5) Uani 1 1 d DG U
H104 H 0.620239 0.778711 0.208451 0.152 Uiso 1 1 calc R .
C105 C 0.6082(8) 0.7149(4) 0.1782(4) 0.123(5) Uani 1 1 d G U
H105 H 0.617169 0.699695 0.210380 0.148 Uiso 1 1 calc R .
C106 C 0.5930(6) 0.6903(3) 0.1313(5) 0.110(5) Uani 1 1 d G U
C107 C 0.5797(7) 0.7130(4) 0.0832(4) 0.118(5) Uani 1 1 d G U
H107 H 0.569527 0.696586 0.051767 0.142 Uiso 1 1 calc R .
C108 C 0.5730(7) 0.6246(5) 0.3303(6) 0.064(4) Uani 1 1 d . .
H108 H 0.607013 0.634387 0.315826 0.077 Uiso 1 1 calc R .
C109 C 0.5162(11) -0.0961(6) 0.2585(7) 0.096(4) Uani 1 1 d . U
N26 N 0.5430(12) -0.1384(5) 0.2588(7) 0.143(7) Uani 1 1 d . U
H26A H 0.541908 -0.157415 0.283382 0.171 Uiso 1 1 calc R .
H26B H 0.561142 -0.146215 0.234400 0.171 Uiso 1 1 calc R .
C110 C 0.4537(5) 0.8250(5) 0.4534(5) 0.100(5) Uani 1 1 d D U
C111 C 0.4782(8) -0.0399(6) 0.2974(6) 0.072(3) Uani 1 1 d . U
O18 O 0.6051(10) 0.8582(6) 0.1704(6) 0.201(8) Uani 1 1 d D U
O19 O 0.5932(6) 0.8541(3) 0.0815(5) 0.102(4) Uani 1 1 d D U
C112 C 0.5986(5) 0.8375(5) 0.1273(5) 0.122(5) Uani 1 1 d D U
O20 O 1.1179(5) 0.4529(3) 0.0771(4) 0.070(3) Uani 1 1 d . .
O21 O 0.6184(5) 0.9585(4) 0.0769(4) 0.086(4) Uani 1 1 d . .

loop_
_atom_site_aniso_label
_atom_site_aniso_U_11
_atom_site_aniso_U_22
_atom_site_aniso_U_33
_atom_site_aniso_U_23
_atom_site_aniso_U_13
_atom_site_aniso_U_12
Zn3 0.0436(10) 0.0391(10) 0.0519(10) -0.0019(7) 0.0305(8) -0.0051(7)
Zn4 0.0421(10) 0.0367(10) 0.0495(10) -0.0005(7) 0.0293(8) 0.0013(7)
Zn7 0.0423(10) 0.0434(11) 0.0657(11) 0.0038(8) 0.0351(9) 0.0013(8)
Zn8 0.0421(10) 0.0446(11) 0.0654(11) -0.0066(8) 0.0340(9) -0.0038(8)
Zn2 0.0456(12) 0.0852(15) 0.0674(13) 0.0307(11) 0.0135(9) -0.0205(10)
Zn0A 0.0469(12) 0.0830(15) 0.0752(14) -0.0373(11) 0.0125(10) 0.0221(10)
Zn1 0.0674(13) 0.0541(12) 0.0705(13) -0.0052(9) 0.0408(10) 0.0056(10)
Zn6 0.0763(15) 0.0641(14) 0.0763(14) -0.0005(10) 0.0401(11) 0.0127(11)
O1 0.041(5) 0.051(5) 0.060(5) -0.001(4) 0.033(4) -0.011(4)
O2 0.054(6) 0.066(6) 0.042(5) -0.009(4) 0.034(4) 0.002(4)
N1 0.041(6) 0.045(6) 0.045(6) 0.005(5) 0.028(5) -0.010(5)
O3 0.047(5) 0.058(6) 0.051(5) 0.010(4) 0.029(4) -0.002(4)
N2 0.047(6) 0.029(6) 0.061(7) 0.002(5) 0.038(5) -0.009(5)
O4 0.045(5) 0.044(5) 0.059(6) 0.007(4) 0.009(5) -0.020(4)
O5 0.029(5) 0.058(6) 0.074(6) 0.007(5) 0.013(4) -0.006(4)
O6 0.081(8) 0.056(6) 0.100(8) 0.012(6) 0.067(7) 0.017(5)
O7 0.057(6) 0.088(8) 0.071(7) 0.011(6) 0.037(5) 0.009(6)
N3 0.066(8) 0.056(7) 0.053(7) 0.007(5) 0.050(6) -0.005(6)
N4 0.041(7) 0.074(9) 0.079(8) 0.002(7) 0.026(6) 0.008(6)
O8 0.057(6) 0.046(6) 0.078(7) -0.005(5) 0.030(5) 0.026(5)
O9 0.068(7) 0.100(9) 0.090(8) 0.031(7) 0.052(6) -0.014(6)
O10 0.080(7) 0.068(7) 0.077(7) 0.009(5) 0.049(6) 0.002(5)
O11 0.077(8) 0.075(7) 0.092(8) 0.011(6) 0.030(6) 0.008(6)
N5 0.054(7) 0.048(7) 0.051(6) -0.007(5) 0.028(5) -0.005(5)
N6 0.026(6) 0.061(8) 0.084(8) -0.012(6) 0.037(6) -0.006(5)
N7 0.066(9) 0.058(8) 0.066(8) 0.002(6) 0.014(6) -0.026(6)
N8 0.057(7) 0.029(6) 0.079(8) -0.007(5) 0.047(6) -0.018(5)
N9 0.027(6) 0.071(8) 0.047(6) -0.030(5) 0.006(5) -0.003(5)
O12 0.061(7) 0.125(10) 0.078(8) 0.048(7) 0.029(6) -0.008(7)
N10 0.045(6) 0.047(7) 0.060(7) 0.000(5) 0.038(5) -0.001(5)
N11 0.051(7) 0.031(6) 0.071(7) -0.016(5) 0.037(6) -0.008(5)
N12 0.054(7) 0.057(8) 0.071(8) -0.011(6) 0.029(6) 0.007(6)
O13 0.073(9) 0.229(17) 0.058(7) -0.045(9) 0.025(6) 0.046(9)
N13 0.043(7) 0.078(8) 0.052(7) 0.005(6) 0.033(6) 0.002(6)
N14 0.065(9) 0.096(10) 0.050(7) -0.002(7) 0.017(6) 0.009(7)
N15 0.074(9) 0.055(8) 0.061(8) -0.002(6) 0.038(7) -0.003(6)
C2 0.042(8) 0.033(7) 0.054(8) -0.004(6) 0.021(6) 0.000(6)
N16 0.051(7) 0.048(7) 0.063(8) 0.001(6) 0.019(6) -0.007(5)
N17 0.048(7) 0.075(9) 0.046(6) -0.012(6) 0.036(5) -0.011(6)
O14 0.085(9) 0.107(10) 0.107(10) -0.011(8) 0.054(8) -0.019(8)
C3 0.027(7) 0.079(10) 0.042(7) -0.010(7) 0.022(6) 0.000(6)
O15 0.122(9) 0.058(6) 0.081(7) 0.007(5) 0.049(6) 0.012(6)
C4 0.044(8) 0.031(7) 0.056(8) 0.001(6) 0.025(6) -0.010(6)
C5 0.053(9) 0.048(8) 0.050(8) 0.007(6) 0.029(7) 0.025(7)
C6 0.035(8) 0.045(8) 0.064(9) -0.017(6) 0.025(7) -0.016(6)
N18 0.051(6) 0.054(6) 0.061(6) 0.013(5) 0.023(5) 0.003(5)
N19 0.054(7) 0.025(6) 0.109(9) -0.014(6) 0.062(7) -0.009(5)
C7 0.035(8) 0.057(9) 0.080(10) -0.007(7) 0.041(7) -0.014(6)
C8 0.039(8) 0.120(14) 0.058(9) 0.020(8) 0.034(7) 0.024(8)
C9 0.065(10) 0.108(13) 0.046(8) 0.025(8) 0.033(7) 0.012(9)
C10 0.066(10) 0.063(10) 0.057(9) 0.000(7) 0.035(8) -0.010(8)
C11 0.074(11) 0.081(11) 0.056(9) 0.024(8) 0.047(8) 0.033(8)
C12 0.041(8) 0.078(10) 0.038(7) 0.021(6) 0.027(6) -0.009(7)
C13 0.052(9) 0.035(8) 0.069(10) 0.008(7) 0.032(7) -0.010(6)
C14 0.037(7) 0.032(7) 0.066(8) -0.010(6) 0.027(6) -0.005(6)
C15 0.043(8) 0.044(8) 0.072(10) -0.003(7) 0.028(7) 0.006(7)
C16 0.080(11) 0.030(7) 0.056(8) -0.002(6) 0.035(8) -0.009(7)
C17 0.036(8) 0.055(9) 0.069(10) 0.012(7) 0.029(7) -0.011(7)
C18 0.052(9) 0.062(10) 0.052(8) 0.005(7) 0.022(7) 0.010(7)
C19 0.060(10) 0.050(10) 0.065(10) 0.005(8) 0.015(8) 0.020(8)
C20 0.047(9) 0.086(12) 0.061(9) -0.038(8) 0.018(7) -0.021(8)
N20 0.095(10) 0.094(10) 0.031(6) 0.016(6) 0.019(6) 0.009(8)
C21 0.049(9) 0.082(11) 0.061(9) -0.014(8) 0.032(7) 0.009(8)
C22 0.045(8) 0.052(9) 0.085(10) 0.022(8) 0.039(8) 0.009(7)
C23 0.044(8) 0.039(8) 0.065(9) -0.008(7) 0.031(7) 0.013(6)
C24 0.029(7) 0.030(7) 0.086(11) 0.000(7) 0.034(7) 0.010(6)
C25 0.036(8) 0.046(8) 0.073(9) 0.000(7) 0.022(7) 0.007(6)
C26 0.075(11) 0.045(9) 0.091(11) 0.015(7) 0.062(9) 0.003(7)
C27 0.030(5) 0.068(7) 0.079(7) 0.009(5) 0.036(5) 0.007(5)
C28 0.037(8) 0.049(8) 0.072(10) -0.021(7) 0.029(7) 0.008(6)
C29 0.050(9) 0.053(9) 0.075(10) 0.008(7) 0.035(7) 0.000(7)
C30 0.028(7) 0.064(10) 0.073(9) -0.030(7) 0.026(6) -0.021(6)
C31 0.045(8) 0.073(10) 0.048(8) -0.016(7) 0.031(6) 0.009(7)
C32 0.039(8) 0.075(11) 0.070(10) 0.008(8) 0.024(7) -0.002(7)
C33 0.058(9) 0.068(10) 0.053(8) -0.001(7) 0.034(7) 0.001(7)
O16 0.123(10) 0.037(6) 0.078(8) -0.015(5) 0.010(7) 0.010(6)
C34 0.038(7) 0.046(8) 0.039(7) -0.014(6) 0.008(6) 0.004(6)
C35 0.031(7) 0.046(8) 0.070(10) 0.018(7) 0.014(6) -0.009(6)
C36 0.061(10) 0.048(9) 0.075(10) -0.003(7) 0.043(8) -0.014(7)
C37 0.029(7) 0.054(9) 0.065(9) 0.006(7) 0.025(6) 0.006(6)
N21 0.094(8) 0.093(7) 0.068(7) 0.014(6) 0.054(6) -0.003(7)
C38 0.073(8) 0.048(6) 0.072(7) 0.007(5) 0.041(6) -0.012(6)
C39 0.113(9) 0.069(6) 0.093(8) 0.003(6) 0.056(7) 0.020(7)
N22 0.123(10) 0.098(7) 0.064(7) -0.013(6) 0.038(6) 0.009(8)
C40 0.090(10) 0.102(8) 0.059(8) 0.000(7) 0.034(6) 0.019(8)
C41 0.050(8) 0.035(7) 0.058(8) -0.011(6) 0.033(7) -0.015(6)
C42 0.028(7) 0.066(9) 0.060(9) -0.001(7) 0.025(6) -0.010(6)
C43 0.067(10) 0.022(7) 0.097(11) 0.015(7) 0.050(8) 0.000(6)
C44 0.045(6) 0.071(7) 0.077(7) -0.008(5) 0.046(5) -0.007(5)
C45 0.064(10) 0.038(8) 0.073(10) 0.017(7) 0.021(8) -0.010(7)
C46 0.039(8) 0.077(11) 0.057(8) -0.025(8) 0.020(6) -0.009(7)
N23 0.126(10) 0.058(6) 0.098(8) 0.001(6) 0.055(7) -0.005(7)
C47 0.067(11) 0.071(11) 0.061(9) 0.008(8) 0.028(8) -0.026(8)
C48 0.030(5) 0.068(7) 0.079(7) 0.009(5) 0.036(5) 0.007(5)
N24 0.050(7) 0.119(10) 0.084(9) 0.013(7) 0.051(6) -0.018(7)
C49 0.028(7) 0.055(9) 0.065(9) 0.013(7) 0.025(6) 0.016(6)
C50 0.038(8) 0.083(11) 0.051(8) 0.014(7) 0.034(6) 0.001(7)
C51 0.024(7) 0.086(12) 0.074(10) 0.015(8) 0.006(7) -0.008(7)
C52 0.037(8) 0.051(9) 0.092(12) -0.012(8) 0.041(8) -0.011(7)
O17 0.139(10) 0.126(9) 0.073(7) 0.003(6) 0.048(6) -0.027(8)
C53 0.031(7) 0.060(9) 0.095(11) 0.021(8) 0.034(7) -0.005(7)
C54 0.068(10) 0.034(8) 0.075(10) 0.008(7) 0.047(8) -0.002(7)
C55 0.025(7) 0.092(11) 0.050(8) 0.001(7) 0.012(6) -0.017(7)
C56 0.043(8) 0.056(9) 0.076(10) 0.022(7) 0.034(7) 0.005(7)
C57 0.047(9) 0.061(9) 0.067(9) -0.009(7) 0.043(7) 0.000(7)
C58 0.050(9) 0.050(9) 0.072(9) 0.004(7) 0.034(7) -0.004(7)
C59 0.047(9) 0.085(11) 0.069(9) -0.040(8) 0.035(7) 0.001(8)
C60 0.050(8) 0.057(9) 0.061(8) -0.009(7) 0.040(7) 0.006(7)
C61 0.049(9) 0.042(8) 0.085(10) -0.014(7) 0.035(8) -0.002(7)
C62 0.042(9) 0.088(12) 0.069(10) -0.030(8) 0.029(7) 0.004(8)
N25 0.109(11) 0.050(8) 0.072(9) -0.006(6) 0.055(8) 0.004(7)
C63 0.078(11) 0.013(7) 0.113(13) 0.015(7) 0.068(10) 0.018(7)
C64 0.045(9) 0.059(9) 0.070(10) 0.007(7) 0.027(7) 0.008(7)
C65 0.059(10) 0.051(9) 0.064(9) 0.010(7) 0.010(8) -0.014(8)
C66 0.043(8) 0.046(9) 0.085(10) -0.017(7) 0.040(7) -0.007(6)
C67 0.062(9) 0.061(9) 0.052(8) -0.015(7) 0.036(7) 0.001(7)
C68 0.058(10) 0.080(11) 0.043(8) -0.002(7) 0.023(7) 0.003(8)
C69 0.060(10) 0.099(13) 0.066(10) -0.002(9) 0.041(8) -0.018(9)
C70 0.045(6) 0.071(7) 0.077(7) -0.008(5) 0.046(5) -0.007(5)
C71 0.036(8) 0.076(10) 0.070(9) 0.011(8) 0.031(7) -0.014(7)
C72 0.076(11) 0.097(13) 0.077(11) -0.024(9) 0.054(9) -0.044(9)
C73 0.058(9) 0.026(7) 0.063(8) 0.002(6) 0.034(7) 0.004(6)
C74 0.046(8) 0.063(9) 0.051(8) -0.018(7) 0.025(6) -0.004(7)
C75 0.083(11) 0.027(8) 0.073(10) 0.003(6) 0.044(8) 0.006(7)
C76 0.039(8) 0.056(9) 0.069(9) -0.001(7) 0.027(7) -0.001(7)
C77 0.089(12) 0.034(8) 0.073(10) 0.003(7) 0.043(9) 0.005(8)
C78 0.046(9) 0.053(10) 0.083(10) -0.011(8) 0.028(7) 0.002(7)
C79 0.059(10) 0.040(9) 0.099(12) -0.002(8) 0.035(9) 0.001(7)
C80 0.071(10) 0.040(9) 0.118(13) -0.013(8) 0.064(10) -0.016(8)
C81 0.074(10) 0.048(9) 0.050(8) 0.008(6) 0.035(7) -0.005(7)
C82 0.050(9) 0.066(10) 0.096(11) -0.006(8) 0.054(8) 0.004(7)
C83 0.080(12) 0.038(9) 0.098(12) -0.014(8) 0.047(9) 0.014(8)
C84 0.033(8) 0.063(10) 0.065(9) 0.008(7) 0.004(6) 0.005(7)
C85 0.095(14) 0.071(12) 0.098(13) -0.018(10) 0.061(11) -0.021(10)
C86 0.076(11) 0.060(10) 0.074(10) -0.011(8) 0.056(9) -0.006(8)
C87 0.051(9) 0.045(9) 0.103(12) -0.003(8) 0.052(8) -0.001(7)
C88 0.075(11) 0.079(11) 0.044(8) -0.004(8) 0.033(8) 0.011(9)
C89 0.043(8) 0.048(9) 0.112(12) -0.018(8) 0.050(8) -0.005(7)
C90 0.061(11) 0.099(13) 0.076(11) -0.032(9) 0.048(9) -0.013(9)
C91 0.074(9) 0.050(7) 0.135(11) 0.007(7) 0.050(7) -0.011(6)
C92 0.076(9) 0.071(8) 0.121(10) -0.003(7) 0.049(7) 0.004(6)
C93 0.082(9) 0.077(7) 0.127(10) -0.018(7) 0.057(6) 0.012(7)
C94 0.102(10) 0.068(6) 0.131(10) -0.012(7) 0.039(7) 0.031(6)
C95 0.099(10) 0.069(7) 0.126(11) -0.017(7) 0.040(8) 0.029(7)
C96 0.087(9) 0.060(7) 0.133(11) -0.003(8) 0.041(7) 0.007(7)
C97 0.031(8) 0.093(12) 0.051(9) 0.000(8) 0.012(7) -0.010(8)
C98 0.067(11) 0.103(13) 0.081(11) 0.029(10) 0.047(9) -0.009(9)
C99 0.062(11) 0.120(15) 0.093(13) -0.013(11) 0.054(10) -0.017(10)
C100 0.045(9) 0.050(10) 0.127(15) -0.010(9) 0.034(9) 0.002(7)
C101 0.068(12) 0.131(16) 0.056(10) -0.021(10) 0.010(9) -0.023(11)
C102 0.160(12) 0.084(7) 0.146(9) -0.008(7) 0.124(9) -0.029(9)
C103 0.184(12) 0.089(7) 0.126(9) 0.011(5) 0.104(9) 0.000(10)
C104 0.182(13) 0.088(8) 0.132(9) 0.014(7) 0.079(11) -0.010(11)
C105 0.169(13) 0.083(8) 0.139(10) 0.005(7) 0.080(11) 0.021(11)
C106 0.146(12) 0.095(9) 0.134(10) 0.008(6) 0.112(10) 0.053(9)
C107 0.171(13) 0.084(7) 0.147(10) 0.015(8) 0.122(10) 0.017(10)
C108 0.044(9) 0.051(9) 0.121(13) 0.001(8) 0.060(9) -0.010(7)
C109 0.155(12) 0.051(6) 0.095(9) 0.001(6) 0.058(8) 0.014(7)
N26 0.27(2) 0.047(7) 0.145(14) -0.017(8) 0.113(14) 0.015(10)
C110 0.111(10) 0.066(6) 0.116(9) -0.005(6) 0.023(7) 0.011(7)
C111 0.086(9) 0.065(6) 0.082(8) 0.025(6) 0.054(6) 0.017(7)
O18 0.28(2) 0.190(13) 0.139(10) -0.070(10) 0.067(14) 0.080(14)
O19 0.149(10) 0.065(7) 0.138(8) 0.025(6) 0.116(8) 0.036(7)
C112 0.201(12) 0.088(7) 0.112(8) -0.010(6) 0.100(10) -0.004(10)
O20 0.071(7) 0.071(7) 0.087(7) -0.019(5) 0.052(6) -0.013(5)
O21 0.083(8) 0.121(10) 0.077(7) -0.033(6) 0.062(6) -0.034(7)

loop_
_atom_type_symbol
_atom_type_description
_atom_type_scat_dispersion_real
_atom_type_scat_dispersion_imag
_atom_type_scat_source
C C 0.0181 0.0091 'International Tables Vol C Tables 4.2.6.8 and 6.1.1.4'
H H 0.0000 0.0000 'International Tables Vol C Tables 4.2.6.8 and 6.1.1.4'
N N 0.0311 0.0180 'International Tables Vol C Tables 4.2.6.8 and 6.1.1.4'
O O 0.0492 0.0322 'International Tables Vol C Tables 4.2.6.8 and 6.1.1.4'
Zn Zn -1.5491 0.6778 'International Tables Vol C Tables 4.2.6.8 and 6.1.1.4'

loop_
_geom_angle_atom_site_label_1
_geom_angle_atom_site_label_2
_geom_angle_atom_site_label_3
_geom_angle
_geom_angle_site_symmetry_1
_geom_angle_site_symmetry_3
Zn0A Zn3 Zn2 64.04(7) . .
O1 Zn3 Zn2 35.2(2) . .
O1 Zn3 Zn0A 39.1(2) . .
O1 Zn3 O3 104.4(3) . 2_645
O1 Zn3 N2 116.9(3) . .
O3 Zn3 Zn2 103.0(2) 2_645 .
O3 Zn3 Zn0A 70.5(2) 2_645 .
N2 Zn3 Zn2 83.2(3) . .
N2 Zn3 Zn0A 141.9(3) . .
N2 Zn3 O3 100.8(4) . 2_645
O4 Zn3 Zn2 145.4(3) . .
O4 Zn3 Zn0A 111.6(3) . .
O4 Zn3 O1 118.9(4) . .
O4 Zn3 O3 107.5(4) . 2_645
O4 Zn3 N2 106.4(4) . .
Zn2 Zn4 Zn0A 62.98(7) . .
O1 Zn4 Zn2 34.8(2) . .
O1 Zn4 Zn0A 36.9(2) . .
O1 Zn4 O2 105.4(3) . 2_545
O1 Zn4 N1 117.6(4) . .
O2 Zn4 Zn2 72.5(3) 2_545 .
O2 Zn4 Zn0A 111.8(3) 2_545 .
O2 Zn4 N1 102.6(4) 2_545 .
N1 Zn4 Zn2 136.8(3) . .
N1 Zn4 Zn0A 81.0(3) . .
O8 Zn4 Zn2 119.4(3) . .
O8 Zn4 Zn0A 140.6(3) . .
O8 Zn4 O1 120.4(4) . .
O8 Zn4 O2 105.4(4) . 2_545
O8 Zn4 N1 103.5(4) . .
N4 Zn7 O11 94.6(4) . .
N4 Zn7 N6 88.5(4) . .
N4 Zn7 N10 90.4(4) . .
N4 Zn7 N17 167.6(5) . .
N6 Zn7 O11 98.6(4) . .
N6 Zn7 N17 88.8(4) . .
N10 Zn7 O11 96.5(4) . .
N10 Zn7 N6 164.9(4) . .
N10 Zn7 N17 89.1(4) . .
N17 Zn7 O11 97.8(4) . .
N5 Zn8 O10 96.5(4) . .
N8 Zn8 O10 98.9(4) . .
N8 Zn8 N5 164.6(4) . .
N8 Zn8 N11 89.6(4) . .
N8 Zn8 N19 89.1(4) . .
N11 Zn8 O10 97.4(4) . .
N11 Zn8 N5 89.2(4) . .
N19 Zn8 O10 94.4(4) . .
N19 Zn8 N5 88.9(4) . .
N19 Zn8 N11 168.2(5) . .
Zn3 Zn2 Zn4 64.18(5) . .
O1 Zn2 Zn3 36.9(3) . .
O1 Zn2 Zn4 36.1(2) . .
O1 Zn2 N3 112.6(4) . .
O1 Zn2 O13 113.5(5) . 2_545
O1 Zn2 N18 108.7(4) . .
N3 Zn2 Zn3 76.8(3) . .
N3 Zn2 Zn4 121.1(3) . .
N3 Zn2 O13 102.9(4) . 2_545
N3 Zn2 N18 118.2(4) . .
O13 Zn2 Zn3 132.7(5) 2_545 .
O13 Zn2 Zn4 77.4(4) 2_545 .
O13 Zn2 N18 100.3(6) 2_545 .
N18 Zn2 Zn3 121.9(3) . .
N18 Zn2 Zn4 119.6(3) . .
Zn3 Zn0A Zn4 65.06(5) . .
O1 Zn0A Zn3 39.3(2) . .
O1 Zn0A Zn4 36.7(3) . .
O1 Zn0A O12 118.4(4) . 2_645
N9 Zn0A Zn3 130.5(3) . .
N9 Zn0A Zn4 77.5(3) . .
N9 Zn0A O1 114.1(4) . .
N9 Zn0A O12 105.0(5) . 2_645
O12 Zn0A Zn3 79.1(3) 2_645 .
O12 Zn0A Zn4 130.5(3) 2_645 .
N21 Zn0A Zn3 116.6(4) . .
N21 Zn0A Zn4 132.2(3) . .
N21 Zn0A O1 111.7(4) . .
N21 Zn0A N9 112.4(5) . .
N21 Zn0A O12 93.5(5) . 2_645
O7 Zn1 N13 128.4(4) . 4_665
O7 Zn1 O15 108.8(4) . 2_645
O7 Zn1 O17 96.5(4) . 2_645
O7 Zn1 C110 104.6(3) . 2_645
O7 Zn1 O20 95.1(4) . .
N13 Zn1 O15 117.4(5) 4_665 2_645
N13 Zn1 O17 88.5(4) 4_665 2_645
N13 Zn1 C110 104.0(4) 4_665 2_645
N13 Zn1 O20 104.4(4) 4_665 .
O15 Zn1 O17 59.1(4) 2_645 2_645
O15 Zn1 C110 29.9(4) 2_645 2_645
O15 Zn1 O20 92.4(4) 2_645 .
O17 Zn1 C110 29.1(3) 2_645 2_645
O20 Zn1 O17 151.4(4) . 2_645
O20 Zn1 C110 122.3(4) . 2_645
N14 Zn6 O21 98.9(5) 3_665 .
O14 Zn6 N14 131.1(5) 2 3_665
O14 Zn6 O21 91.0(5) 2 .
O19 Zn6 N14 109.8(5) . 3_665
O19 Zn6 O14 114.8(5) . 2
O19 Zn6 O21 101.7(6) . .
Zn4 O1 Zn3 115.8(4) . .
Zn4 O1 Zn0A 106.3(4) . .
Zn2 O1 Zn3 108.0(4) . .
Zn2 O1 Zn4 109.0(4) . .
Zn2 O1 Zn0A 116.2(4) . .
Zn0A O1 Zn3 101.6(3) . .
C97 O2 Zn4 132.2(10) . 2
C3 N1 Zn4 124.2(9) . .
C3 N1 C17 112.9(11) . .
C17 N1 Zn4 122.3(9) . .
C42 O3 Zn3 129.4(8) . 2_655
C5 N2 Zn3 123.6(9) . .
C15 N2 Zn3 123.6(8) . .
C15 N2 C5 112.4(12) . .
C52 O4 Zn3 118.8(8) . .
C23 O7 Zn1 126.4(8) . .
C5 N3 Zn2 131.2(8) . .
C32 N3 Zn2 126.8(10) . .
C32 N3 C5 101.2(11) . .
C48 N4 Zn7 125.0(9) . .
C73 N4 Zn7 127.9(8) . .
C73 N4 C48 107.1(11) . .
C19 O8 Zn4 117.3(9) . .
C46 N5 Zn8 124.6(9) . .
C66 N5 Zn8 123.9(8) . .
C66 N5 C46 110.6(11) . .
C22 N6 Zn7 125.2(9) . .
C22 N6 C58 105.9(10) . .
C58 N6 Zn7 127.3(8) . .
C20 N8 Zn8 127.4(8) . .
C20 N8 C74 104.8(10) . .
C74 N8 Zn8 125.4(8) . .
C3 N9 Zn0A 130.7(8) . .
C3 N9 C28 100.5(10) . .
C28 N9 Zn0A 123.3(8) . .
C42 O12 Zn0A 113.2(9) . 2_655
C81 N10 Zn7 124.8(9) . .
C81 N10 C86 108.2(10) . .
C86 N10 Zn7 126.7(8) . .
C14 N11 Zn8 126.6(8) . .
C14 N11 C76 106.9(10) . .
C76 N11 Zn8 125.9(8) . .
C97 O13 Zn2 123.1(9) . 2
C13 N13 Zn1 128.4(10) . 4_566
C32 N13 Zn1 126.1(9) . 4_566
C32 N13 C13 101.7(11) . .
C28 N14 Zn6 118.7(10) . 3_665
C28 N14 C90 103.6(12) . .
C90 N14 Zn6 133.7(11) . 3_665
C17 N15 C35 119.1(12) . .
C34 C2 C16 122.4(13) . .
C88 N16 C15 114.3(12) . .
C18 N17 Zn7 128.1(10) . .
C18 N17 C75 106.0(11) . .
C75 N17 Zn7 125.8(9) . .
C24 O14 Zn6 125.5(10) . 2_545
N1 C3 N9 123.8(11) . .
C90 C3 N1 124.3(13) . .
C90 C3 N9 111.6(11) . .
C110 O15 Zn1 96.0(10) . 2_655
C84 C4 C37 120.8(12) . .
N2 C5 N3 125.0(12) . .
C13 C5 N2 125.7(14) . .
C13 C5 N3 109.1(11) . .
C47 C6 C41 119.2(12) . .
C47 C6 C71 117.9(12) . .
C71 C6 C41 122.6(12) . .
C38 N18 Zn2 120.5(7) . .
C111 N18 Zn2 127.8(11) . .
C111 N18 C38 110.1(11) . .
C51 N19 Zn8 130.4(9) . .
C51 N19 C70 103.1(10) . .
C70 N19 Zn8 126.5(7) . .
C8 C7 C12 120.0 . .
C8 C7 C50 120.8(7) . .
C12 C7 C50 119.0(7) . .
C9 C8 C7 120.0 . .
C8 C9 C10 120.0 . .
C9 C10 C23 119.4(5) . .
C11 C10 C9 120.0 . .
C11 C10 C23 120.6(5) . .
C12 C11 C10 120.0 . .
C11 C12 C7 120.0 . .
N13 C13 C88 131.7(13) . .
C5 C13 N13 109.6(12) . .
C5 C13 C88 118.3(12) . .
N11 C14 C29 108.9(10) . .
N11 C14 C60 125.2(11) . .
C60 C14 C29 125.8(11) . .
N2 C15 N7 118.3(12) . .
N2 C15 N16 130.5(12) . .
N16 C15 N7 111.1(12) . .
C61 C16 C2 122.9(14) . .
N1 C17 N12 119.4(12) . .
N1 C17 N15 127.1(12) . .
N15 C17 N12 113.3(12) . .
N17 C18 C50 122.6(13) . .
N17 C18 C54 111.7(12) . .
C54 C18 C50 125.7(12) . .
O8 C19 C34 114.8(13) . .
O16 C19 O8 121.8(14) . .
O16 C19 C34 123.5(15) . .
N8 C20 C59 108.1(12) . .
C30 C20 N8 125.3(14) . .
C30 C20 C59 126.2(14) . .
C68 C21 C25 119.5(14) . .
N6 C22 C50 125.8(13) . .
N6 C22 C56 109.9(11) . .
C50 C22 C56 124.1(12) . .
O6 C23 C10 119.6(9) . .
O7 C23 O6 123.4(11) . .
O7 C23 C10 117.0(9) . .
O9 C24 O14 124.6(12) . .
O9 C24 C64 120.7(13) . .
O14 C24 C64 114.6(13) . .
C21 C25 C49 121.0(12) . .
C62 C25 C21 119.1(12) . .
C62 C25 C49 119.7(12) . .
C58 C26 C56 108.6(13) . .
C53 C27 C48 108.0(11) . .
N14 C28 N9 116.3(11) . .
C89 C29 C14 106.9(11) . .
C20 C30 C61 119.0(12) . .
C20 C30 C70 125.3(13) . .
C70 C30 C61 115.6(11) . .
C44 C31 C51 103.7(11) . .
N13 C32 N3 118.3(13) . .
C71 C33 C55 120.2(12) . .
C2 C34 C19 122.8(12) . .
C2 C34 C100 116.1(12) . .
C100 C34 C19 121.0(13) . .
N15 C35 C90 114.9(12) . .
N20 C35 N15 117.6(13) . .
N20 C35 C90 127.3(14) . .
C72 C36 C60 119.5(13) . .
C72 C36 C101 118.5(13) . .
C101 C36 C60 122.0(13) . .
C4 C37 C43 120.4(12) . .
C45 C37 C4 115.1(12) . .
C45 C37 C43 124.4(13) . .
C38 N21 Zn0A 127.1(5) . .
C38 N21 C40 108.0 . .
C40 N21 Zn0A 124.6(5) . .
N18 C38 N21 130.5(8) . .
N18 C38 C39 121.4(8) . .
N21 C38 C39 108.0 . .
C38 C39 N22 108.0 . .
C38 C39 C109 117.1(10) . .
N22 C39 C109 134.5(10) . .
C40 N22 C39 108.0 . .
N22 C40 N21 108.0 . .
C46 C41 C6 114.9(11) . .
C46 C41 C51 130.6(12) . .
C51 C41 C6 113.9(11) . .
O3 C42 O12 123.6(11) . .
O3 C42 C55 121.2(12) . .
O12 C42 C55 114.5(11) . .
C37 C43 C58 114.6(11) . .
C73 C43 C37 120.3(11) . .
C73 C43 C58 124.8(11) . .
C31 C44 C70 109.4(13) . .
C37 C45 C65 123.7(14) . .
N5 C46 C108 106.2(11) . .
C41 C46 N5 126.1(13) . .
C41 C46 C108 127.5(12) . .
C111 N23 C109 117.5(15) . .
C6 C47 C98 121.5(13) . .
C27 C48 N4 109.0(12) . .
C49 C48 N4 125.5(12) . .
C49 C48 C27 125.2(11) . .
C48 C49 C25 118.4(11) . .
C81 C49 C25 116.4(12) . .
C81 C49 C48 125.2(11) . .
C18 C50 C7 116.6(11) . .
C22 C50 C7 116.6(12) . .
C22 C50 C18 126.8(11) . .
N19 C51 C31 115.4(13) . .
N19 C51 C41 118.4(13) . .
C31 C51 C41 126.1(12) . .
O4 C52 C63 116.2(13) . .
O5 C52 O4 123.9(13) . .
O5 C52 C63 119.9(15) . .
C110 O17 Zn1 79.2(10) . 2_655
C27 C53 C73 109.2(11) . .
C85 C54 C18 104.6(12) . .
C33 C55 C42 118.6(12) . .
C98 C55 C33 118.5(12) . .
C98 C55 C42 122.9(13) . .
C26 C56 C22 105.3(12) . .
C67 C57 C97 121.4(13) . .
C68 C57 C67 122.3(12) . .
C68 C57 C97 115.4(12) . .
N6 C58 C43 123.1(11) . .
C26 C58 N6 110.4(11) . .
C26 C58 C43 126.5(13) . .
C80 C59 C20 110.4(14) . .
C14 C60 C36 118.3(11) . .
C14 C60 C74 127.4(11) . .
C74 C60 C36 114.3(12) . .
C16 C61 C30 122.7(13) . .
C16 C61 C78 117.5(12) . .
C30 C61 C78 119.8(13) . .
C25 C62 C67 121.7(13) . .
C65 C63 C52 122.8(15) . .
C65 C63 C84 120.0(12) . .
C84 C63 C52 117.1(14) . .
C69 C64 C24 119.7(13) . .
C99 C64 C24 122.8(14) . .
C99 C64 C69 117.3(13) . .
C63 C65 C45 120.4(14) . .
N5 C66 C77 108.9(10) . .
C79 C66 N5 129.4(12) . .
C79 C66 C77 121.8(12) . .
C57 C67 C62 117.0(13) . .
C57 C68 C21 119.6(13) . .
C72 C69 C64 119.4(14) . .
N19 C70 C30 124.3(11) . .
N19 C70 C44 108.3(11) . .
C30 C70 C44 127.3(13) . .
C33 C71 C6 121.3(13) . .
C36 C72 C69 121.6(15) . .
N4 C73 C53 106.5(11) . .
C43 C73 N4 127.2(11) . .
C43 C73 C53 126.0(12) . .
C60 C74 N8 123.2(12) . .
C80 C74 N8 108.9(11) . .
C80 C74 C60 127.8(12) . .
N17 C75 C85 108.6(12) . .
N17 C75 C87 127.9(13) . .
C87 C75 C85 123.4(13) . .
N11 C76 C79 125.3(12) . .
N11 C76 C89 108.5(11) . .
C79 C76 C89 126.2(13) . .
C108 C77 C66 102.1(11) . .
C100 C78 C61 116.4(14) . .
C66 C79 C76 124.5(13) . .
C66 C79 C91 119.2(12) . .
C76 C79 C91 115.4(11) . .
C59 C80 C74 107.6(13) . .
N10 C81 C83 109.9(11) . .
C49 C81 N10 127.8(12) . .
C49 C81 C83 122.2(12) . .
C83 C82 C86 103.5(12) . .
C82 C83 C81 106.3(11) . .
C4 C84 C63 119.9(12) . .
C54 C85 C75 108.9(14) . .
N10 C86 C82 112.0(11) . .
N10 C86 C87 125.8(12) . .
C87 C86 C82 122.2(13) . .
C75 C87 C106 117.9(11) . .
C86 C87 C75 123.9(13) . .
C86 C87 C106 118.1(11) . .
N16 C88 C13 118.8(12) . .
N25 C88 N16 112.6(14) . .
N25 C88 C13 128.3(14) . .
C29 C89 C76 108.8(12) . .
N14 C90 C35 130.8(14) . .
C3 C90 N14 107.9(15) . .
C3 C90 C35 121.2(12) . .
C92 C91 C79 120.8(9) . .
C92 C91 C96 120.0 . .
C96 C91 C79 118.8(9) . .
C91 C92 C93 120.0 . .
C92 C93 C94 120.0 . .
C93 C94 C95 120.0 . .
C93 C94 C110 119.6(6) . .
C95 C94 C110 120.4(6) . .
C96 C95 C94 120.0 . .
C95 C96 C91 120.0 . .
O2 C97 O13 127.7(13) . .
O2 C97 C57 124.0(13) . .
O13 C97 C57 107.4(13) . .
C55 C98 C47 120.2(15) . .
C101 C99 C64 124.5(17) . .
C78 C100 C34 124.6(14) . .
C99 C101 C36 118.6(15) . .
C103 C102 C107 120.0 . .
C102 C103 C112 119.7(6) . .
C104 C103 C102 120.0 . .
C104 C103 C112 120.3(6) . .
C105 C104 C103 120.0 . .
C106 C105 C104 120.0 . .
C105 C106 C87 119.0(9) . .
C105 C106 C107 120.0 . .
C107 C106 C87 120.4(10) . .
C106 C107 C102 120.0 . .
C77 C108 C46 111.6(11) . .
N23 C109 C39 115.1(14) . .
N23 C109 N26 123.7(17) . .
N26 C109 C39 118.6(16) . .
O15 C110 Zn1 54.1(8) . 2_655
O15 C110 C94 118.0(11) . .
O17 C110 Zn1 71.7(9) . 2_655
O17 C110 O15 125.7(15) . .
O17 C110 C94 116.3(11) . .
C94 C110 Zn1 172.0(7) . 2_655
N18 C111 N24 108.1(13) . .
N23 C111 N18 138.2(15) . .
N23 C111 N24 113.2(14) . .
C112 O19 Zn6 139.9(8) . .
O18 C112 C103 117.0(12) . .
O18 C112 O19 128.8(16) . .
O19 C112 C103 114.2(10) . .

loop_
_geom_bond_atom_site_label_1
_geom_bond_atom_site_label_2
_geom_bond_distance
_geom_bond_site_symmetry_2
Zn3 Zn2 3.114(2) .
Zn3 Zn0A 3.037(2) .
Zn3 O1 1.964(8) .
Zn3 O3 2.036(8) 2_645
Zn3 N2 1.982(10) .
Zn3 O4 1.929(8) .
Zn4 Zn2 3.122(2) .
Zn4 Zn0A 3.123(2) .
Zn4 O1 1.947(9) .
Zn4 O2 2.006(8) 2_545
Zn4 N1 2.016(10) .
Zn4 O8 1.935(9) .
Zn7 N4 2.024(12) .
Zn7 O11 2.155(11) .
Zn7 N6 2.066(11) .
Zn7 N10 2.065(10) .
Zn7 N17 2.079(10) .
Zn8 O10 2.200(11) .
Zn8 N5 2.077(10) .
Zn8 N8 2.038(9) .
Zn8 N11 2.072(10) .
Zn8 N19 2.050(9) .
Zn2 O1 1.887(8) .
Zn2 N3 1.959(12) .
Zn2 O13 2.004(12) 2_545
Zn2 N18 2.156(12) .
Zn0A O1 1.955(8) .
Zn0A N9 1.935(10) .
Zn0A O12 1.980(11) 2_645
Zn0A N21 1.850(8) .
Zn1 O7 1.929(9) .
Zn1 N13 2.002(10) 4_665
Zn1 O15 2.042(11) 2_645
Zn1 O17 2.424(14) 2_645
Zn1 C110 2.508(14) 2_645
Zn1 O20 2.084(10) .
Zn6 N14 1.997(12) 3_665
Zn6 O14 1.935(11) 2
Zn6 O19 1.922(10) .
Zn6 O21 2.092(11) .
O2 C97 1.114(16) .
N1 C3 1.354(14) .
N1 C17 1.359(16) .
O3 C42 1.229(14) .
N2 C5 1.340(15) .
N2 C15 1.313(16) .
O4 C52 1.284(17) .
O5 C52 1.246(16) .
O6 C23 1.244(11) .
O7 C23 1.218(11) .
N3 C5 1.403(17) .
N3 C32 1.348(16) .
N4 C48 1.436(15) .
N4 C73 1.384(15) .
O8 C19 1.284(17) .
O9 C24 1.226(16) .
N5 C46 1.370(15) .
N5 C66 1.358(15) .
N6 C22 1.367(14) .
N6 C58 1.391(16) .
N7 C15 1.408(16) .
N8 C20 1.388(17) .
N8 C74 1.431(14) .
N9 C3 1.382(16) .
N9 C28 1.403(15) .
O12 C42 1.327(16) .
N10 C81 1.374(15) .
N10 C86 1.385(16) .
N11 C14 1.364(14) .
N11 C76 1.368(16) .
N12 C17 1.367(16) .
O13 C97 1.284(17) .
N13 C13 1.420(15) .
N13 C32 1.284(17) .
N14 C28 1.299(17) .
N14 C90 1.418(18) .
N15 C17 1.364(17) .
N15 C35 1.379(17) .
C2 C16 1.377(16) .
C2 C34 1.376(16) .
N16 C15 1.371(17) .
N16 C88 1.359(17) .
N17 C18 1.348(15) .
N17 C75 1.349(16) .
O14 C24 1.271(17) .
C3 C90 1.349(19) .
O15 C110 1.259(13) .
C4 C37 1.419(17) .
C4 C84 1.369(17) .
C5 C13 1.323(17) .
C6 C41 1.532(15) .
C6 C47 1.366(19) .
C6 C71 1.386(17) .
N18 C38 1.366(12) .
N18 C111 1.263(17) .
N19 C51 1.366(15) .
N19 C70 1.400(16) .
C7 C8 1.3900 .
C7 C12 1.3900 .
C7 C50 1.527(12) .
C8 C9 1.3900 .
C9 C10 1.3900 .
C10 C11 1.3900 .
C10 C23 1.502(12) .
C11 C12 1.3900 .
C13 C88 1.44(2) .
C14 C29 1.459(17) .
C14 C60 1.383(17) .
C16 C61 1.354(19) .
C18 C50 1.451(19) .
C18 C54 1.422(18) .
C19 O16 1.187(16) .
C19 C34 1.461(18) .
C20 C30 1.346(17) .
C20 C59 1.409(19) .
N20 C35 1.261(16) .
C21 C25 1.390(18) .
C21 C68 1.361(17) .
C22 C50 1.380(18) .
C22 C56 1.421(18) .
C24 C64 1.483(17) .
C25 C49 1.518(15) .
C25 C62 1.340(18) .
C26 C56 1.393(17) .
C26 C58 1.356(18) .
C27 C48 1.423(18) .
C27 C53 1.334(18) .
C29 C89 1.306(17) .
C30 C61 1.464(17) .
C30 C70 1.458(17) .
C31 C44 1.338(18) .
C31 C51 1.424(19) .
C33 C55 1.416(18) .
C33 C71 1.359(16) .
C34 C100 1.422(19) .
C35 C90 1.43(2) .
C36 C60 1.494(16) .
C36 C72 1.364(19) .
C36 C101 1.44(2) .
C37 C43 1.442(17) .
C37 C45 1.354(18) .
N21 C38 1.4200 .
N21 C40 1.4200 .
C38 C39 1.4200 .
C39 N22 1.4200 .
C39 C109 1.474(19) .
N22 C40 1.4200 .
C41 C46 1.327(17) .
C41 C51 1.455(18) .
C42 C55 1.488(15) .
C43 C58 1.459(17) .
C43 C73 1.338(16) .
C44 C70 1.471(15) .
C45 C65 1.380(18) .
C46 C108 1.453(18) .
N23 C109 1.33(2) .
N23 C111 1.236(18) .
C47 C98 1.397(19) .
C48 C49 1.391(18) .
N24 C111 1.462(17) .
C49 C81 1.363(17) .
C52 C63 1.551(18) .
O17 C110 1.243(13) .
C53 C73 1.494(16) .
C54 C85 1.329(19) .
C55 C98 1.351(18) .
C57 C67 1.355(17) .
C57 C68 1.354(19) .
C57 C97 1.597(17) .
C59 C80 1.320(17) .
C60 C74 1.413(17) .
C61 C78 1.507(19) .
C62 C67 1.402(17) .
N25 C88 1.320(17) .
C63 C65 1.30(2) .
C63 C84 1.39(2) .
C64 C69 1.42(2) .
C64 C99 1.36(2) .
C66 C77 1.528(18) .
C66 C79 1.353(18) .
C69 C72 1.388(17) .
C74 C80 1.400(18) .
C75 C85 1.43(2) .
C75 C87 1.418(17) .
C76 C79 1.425(18) .
C76 C89 1.441(16) .
C77 C108 1.374(18) .
C78 C100 1.368(18) .
C79 C91 1.559(15) .
C81 C83 1.509(18) .
C82 C83 1.460(19) .
C82 C86 1.495(18) .
C86 C87 1.400(17) .
C87 C106 1.574(15) .
C91 C92 1.3900 .
C91 C96 1.3900 .
C92 C93 1.3900 .
C93 C94 1.3900 .
C94 C95 1.3900 .
C94 C110 1.531(14) .
C95 C96 1.3900 .
C99 C101 1.34(2) .
C102 C103 1.3900 .
C102 C107 1.3900 .
C103 C104 1.3900 .
C103 C112 1.542(14) .
C104 C105 1.3900 .
C105 C106 1.3900 .
C106 C107 1.3900 .
C109 N26 1.36(2) .
O18 C112 1.260(13) .
O19 C112 1.277(13) .

loop_
_smtbx_masks_void_nr
_smtbx_masks_void_average_x
_smtbx_masks_void_average_y
_smtbx_masks_void_average_z
_smtbx_masks_void_volume
_smtbx_masks_void_count_electrons
1 -0.365 0.501 0.200 6371.5 773.6
